data_9003814
loop_
_publ_author_name
'Bindi, L.'
'Menchetti, S.'

_publ_section_title
;Structural changes accompanying the phase transformation between leadhillite
 and susannite: a structural study by means of in situ high-temperature
 single- crystal X-ray diffraction Sample: Chah Mileh Mine, Anarak District,
 Esfahan Province, Iran Sample: T = 25C
;
_journal_name_full 'American Mineralogist'
_journal_page_first 1641
_journal_page_last 1647
_journal_paper_doi 10.2138/am.2005.1808
_journal_volume 90
_journal_year 2005
_chemical_formula_sum 'C2 H2 O12 Pb4 S'
_chemical_name_mineral Leadhillite
_space_group_IT_number 14
_symmetry_space_group_name_Hall '-P 2yab'
_symmetry_space_group_name_H-M 'P 1 21/a 1'
_cell_angle_alpha 90
_cell_angle_beta 90.50
_cell_angle_gamma 90
_cell_formula_units_Z 8
_cell_length_a 9.104
_cell_length_b 20.792
_cell_length_c 11.577
_cell_volume 2191.331
_database_code_amcsd 0003938
_diffrn_ambient_temperature 298.15
_exptl_crystal_density_diffrn 6.541
_cod_original_formula_sum 'Pb4 S C2 O12 H2'
_cod_database_code 9003814

loop_
_space_group_symop_operation_xyz
x,y,z
1/2+x,1/2-y,z
1/2-x,1/2+y,-z
-x,-y,-z

loop_
_atom_site_aniso_label
_atom_site_aniso_U_11
_atom_site_aniso_U_22
_atom_site_aniso_U_33
_atom_site_aniso_U_12
_atom_site_aniso_U_13
_atom_site_aniso_U_23
Pb1a 0.02530 0.02520 0.02550 0.00020 0.00030 -0.00010
Pb1b 0.02620 0.02620 0.02640 -0.00040 0.00030 -0.00010
Pb1c 0.02530 0.02500 0.02510 -0.00010 0.00010 0.00020
Pb1d 0.02420 0.02430 0.02400 -0.00020 0.00040 0.00020
Pb2a 0.02330 0.02360 0.02320 0.00020 0.00010 0.00010
Pb2b 0.02460 0.02450 0.02450 0.00010 0.00010 0.00010
Pb2c 0.02600 0.02620 0.02670 0.00020 0.00030 -0.00010
Pb2d 0.02710 0.02690 0.02680 -0.00020 0.00020 0.00020
SA 0.04400 0.04100 0.04400 0.00200 0.00100 0.00100
SB 0.04500 0.04600 0.04600 -0.00200 0.00200 0.00400
CA 0.01400 0.02200 0.02000 0.00400 -0.00200 0.00100
CB 0.01800 0.02100 0.02700 -0.00100 -0.00200 -0.00100
CC 0.02000 0.01300 0.02900 0.00100 -0.00100 0.00100
CD 0.01600 0.02300 0.01400 0.00100 -0.00300 0.00200
O1a 0.05900 0.05600 0.05200 -0.00700 0.00200 0.00300
O1b 0.05700 0.06100 0.05100 0.00800 0.00200 0.00100
O2a 0.04500 0.04500 0.05100 0.00600 0.00200 -0.00200
O2b 0.05100 0.04100 0.05600 -0.00300 0.00100 0.00600
O3a 0.05200 0.05400 0.06000 -0.00600 -0.00100 -0.00100
O3b 0.04700 0.05000 0.05100 0.00700 -0.00200 0.00500
O4a 0.05000 0.05200 0.04700 0.00300 0.00100 0.00100
O4b 0.04600 0.05500 0.05000 -0.00700 -0.00400 -0.00500
O5a 0.05900 0.04300 0.05600 -0.00100 -0.00100 0.00700
O5b 0.06000 0.06600 0.05300 0.00500 -0.00100 0.00200
O5c 0.04700 0.04800 0.04300 0.00500 0.00800 0.00100
O5d 0.06000 0.05400 0.05300 0.00200 -0.00100 0.00300
O6a 0.05900 0.05200 0.06500 -0.00900 -0.01700 0.00600
O6b 0.05900 0.05400 0.06900 -0.00900 -0.01300 0.00200
O6c 0.05900 0.04500 0.05300 0.00100 -0.02300 0.00600
O6d 0.04700 0.05200 0.07900 -0.00100 -0.02100 0.00100
O7a 0.05600 0.05700 0.05400 0.00600 -0.00600 0.00100
O7b 0.06000 0.05600 0.05100 -0.00300 0.00300 -0.00100
O7c 0.05300 0.04600 0.04900 -0.01200 -0.00100 -0.00100
O7d 0.05900 0.05400 0.03800 -0.00100 -0.00500 -0.00400
O-Ha 0.04300 0.06300 0.05700 0.00300 -0.00500 0.00400
O-Hb 0.06300 0.04200 0.05000 -0.00100 0.00300 -0.00200
O-Hc 0.05300 0.04500 0.04200 -0.00300 0.00100 0.00300
O-Hd 0.03200 0.05200 0.06000 0.00200 0.00300 -0.00100

loop_
_atom_site_label
_atom_site_fract_x
_atom_site_fract_y
_atom_site_fract_z
_atom_site_U_iso_or_equiv
_atom_site_type_symbol
_atom_site_attached_hydrogens
Pb1a 0.41786 0.17889 0.10828 0.02532 Pb 0
Pb1b 0.42953 0.43245 0.10341 0.02627 Pb 0
Pb1c 0.41429 0.69339 0.09389 0.02514 Pb 0
Pb1d 0.40651 0.93851 0.10321 0.02416 Pb 0
Pb2a 0.62598 0.04793 0.32112 0.02337 Pb 0
Pb2b 0.55846 0.28260 0.33797 0.02450 Pb 0
Pb2c 0.53538 0.57362 0.31877 0.02629 Pb 0
Pb2d 0.60782 0.83185 0.31875 0.02696 Pb 0
SA 0.22970 0.07370 0.48790 0.04300 S 0
SB 0.23850 0.31750 0.51320 0.04580 S 0
CA 0.25500 0.05770 0.15830 0.01900 C 0
CB 0.25740 0.31270 0.14610 0.02200 C 0
CC 0.25130 0.56320 0.12350 0.02000 C 0
CD 0.24900 0.80980 0.15650 0.01800 C 0
O1a 0.07330 0.08680 0.46620 0.05600 O 0
O1b 0.10040 0.28110 0.54160 0.05600 O 0
O2a 0.30010 0.13780 0.47540 0.04700 O 0
O2b 0.20840 0.38660 0.51090 0.04900 O 0
O3a 0.28440 0.02480 0.41100 0.05500 O 0
O3b 0.29150 0.29270 0.39890 0.04900 O 0
O4a 0.24130 0.05500 0.61430 0.05000 O 0
O4b 0.34510 0.30450 0.60650 0.05000 O 0
O5a 0.18510 0.00490 0.15070 0.05300 O 0
O5b 0.18350 0.25830 0.15240 0.06000 O 0
O5c 0.18320 0.50830 0.13040 0.04600 O 0
O5d 0.17250 0.75810 0.13840 0.05500 O 0
O6a 0.39470 0.05640 0.15050 0.05900 O 0
O6b 0.40090 0.31030 0.14740 0.06100 O 0
O6c 0.39450 0.56210 0.12420 0.05200 O 0
O6d 0.38610 0.80610 0.14980 0.05900 O 0
O7a 0.18260 0.11370 0.16360 0.05600 O 0
O7b 0.18390 0.36640 0.13230 0.05600 O 0
O7c 0.17280 0.61600 0.11870 0.04900 O 0
O7d 0.18130 0.86720 0.15120 0.05100 O 0
O-Ha 0.46630 0.18400 0.29360 0.05400 O 0
O-Hb 0.38580 0.44810 0.28770 0.05200 O 0
O-Hc 0.38650 0.67140 0.28370 0.04700 O 0
O-Hd 0.46920 0.93540 0.29050 0.04800 O 0

loop_
_cod_changelog_entry_id
_cod_changelog_entry_author
_cod_changelog_entry_date
_cod_changelog_entry_text
1
;cod-tools version 3.8.0
Id: cif_guess_AMCSD_atom_types 9581 2023-05-17 12:35:41Z saulius
;
2023-05-18T11:37:41+03:00
;Derived atom types and hydrogen counts
from atom names that follow the AMCSD naming convention
(Wat == water, O-H == hydroxyl).
;
2
;cod-tools version 3.10.1
Id: cif_fix_AMCSD_aniso_labels 10200 2024-08-01 14:09:44Z saulius
;
2024-08-02T12:20:26+03:00
;Changed the following '_atom_site_aniso_label' values:
'OHa' -> 'O-Ha'
'OHb' -> 'O-Hb'
'OHc' -> 'O-Hc'
'OHd' -> 'O-Hd'
;

loop_
_cod_related_entry_id
_cod_related_entry_database
_cod_related_entry_code
1 AMCSD 0003938
